data_4332824
loop_
_publ_author_name
'Chang, Wen-Jung'
'Jiang, Yau-Chen'
'Wang, Sue-Lein'
'Lii, Kwang-Hwa'

_publ_section_title
;
 Hydrothermal Synthesis of a Three-Dimensional Organic&#x2212;Inorganic
 Hybrid Network Formed by Poly(oxomolybdophosphate) Anions and Nickel
 Coordination Cations
;
_journal_issue 17
_journal_name_full 'Inorganic Chemistry'
_journal_page_first 6586
_journal_page_last 6588
_journal_paper_doi 10.1021/ic060911v
_journal_volume 45
_journal_year 2006
_chemical_formula_moiety (4,4'-C10H10N2)[Ni(4,4'-C10H8N2)(H2O)2Ni0.5Mo6(OH)3O12(HPO4)4].2H2O
_chemical_formula_sum 'C20 H33 Mo6 N4 Ni1.5 O35 P4'
_chemical_formula_weight 1677.09
_chemical_name_systematic
; 
 ? 
;
_space_group_IT_number 56
_symmetry_cell_setting orthorhombic
_symmetry_space_group_name_Hall '-P 2ab 2ac'
_symmetry_space_group_name_H-M 'P c c n'
_atom_sites_solution_hydrogens geom
_atom_sites_solution_primary direct
_atom_sites_solution_secondary difmap
_audit_creation_method SHELXL-97
_cell_angle_alpha 90.00
_cell_angle_beta 90.00
_cell_angle_gamma 90.00
_cell_formula_units_Z 8
_cell_length_a 27.745(2)
_cell_length_b 16.1583(12)
_cell_length_c 22.8192(18)
_cell_measurement_temperature 293(2)
_cell_volume 10230.1(13)
_computing_molecular_graphics Diamond
_computing_structure_refinement 'SHELXL-97 (Sheldrick, 1997)'
_computing_structure_solution 'SHELXS-97 (Sheldrick, 1990)'
_diffrn_ambient_temperature 293(2)
_diffrn_measured_fraction_theta_full 0.994
_diffrn_measured_fraction_theta_max 0.994
_diffrn_measurement_device_type CCD
_diffrn_measurement_method 'omega scan'
_diffrn_radiation_monochromator graphite
_diffrn_radiation_source 'fine-focus sealed tube'
_diffrn_radiation_type MoK\a
_diffrn_radiation_wavelength 0.71073
_diffrn_reflns_av_R_equivalents 0.0476
_diffrn_reflns_av_sigmaI/netI 0.0302
_diffrn_reflns_limit_h_max 27
_diffrn_reflns_limit_h_min -36
_diffrn_reflns_limit_k_max 21
_diffrn_reflns_limit_k_min -21
_diffrn_reflns_limit_l_max 30
_diffrn_reflns_limit_l_min -24
_diffrn_reflns_number 72023
_diffrn_reflns_theta_full 28.29
_diffrn_reflns_theta_max 28.29
_diffrn_reflns_theta_min 1.46
_exptl_absorpt_coefficient_mu 2.187
_exptl_absorpt_correction_T_max 0.962
_exptl_absorpt_correction_T_min 0.724
_exptl_absorpt_correction_type empirical
_exptl_absorpt_process_details 'SADABS program'
_exptl_crystal_colour red-brown
_exptl_crystal_density_diffrn 2.178
_exptl_crystal_density_method 'not measured'
_exptl_crystal_description block
_exptl_crystal_F_000 6520
_exptl_crystal_size_max 0.30
_exptl_crystal_size_mid 0.175
_exptl_crystal_size_min 0.10
_refine_diff_density_max 2.997
_refine_diff_density_min -0.870
_refine_diff_density_rms 0.224
_refine_ls_extinction_coef 0.00050(4)
_refine_ls_extinction_expression Fc^*^=kFc[1+0.001xFc^2^\l^3^/sin(2\q)]^-1/4^
_refine_ls_extinction_method SHELXL
_refine_ls_goodness_of_fit_ref 1.098
_refine_ls_hydrogen_treatment mixed
_refine_ls_matrix_type full
_refine_ls_number_parameters 634
_refine_ls_number_reflns 12655
_refine_ls_number_restraints 0
_refine_ls_restrained_S_all 1.098
_refine_ls_R_factor_all 0.0525
_refine_ls_R_factor_gt 0.0414
_refine_ls_shift/su_max 0.001
_refine_ls_shift/su_mean 0.000
_refine_ls_structure_factor_coef Fsqd
_refine_ls_weighting_details 'calc w=1/[\s^2^(Fo^2^)+(0.0877P)^2^+48.7145P] where P=(Fo^2^+2Fc^2^)/3'
_refine_ls_weighting_scheme calc
_refine_ls_wR_factor_gt 0.1498
_refine_ls_wR_factor_ref 0.1568
_reflns_number_gt 10191
_reflns_number_total 12655
_reflns_threshold_expression >2sigma(I)
_cod_data_source_file ic060911vsup1.cif
_cod_data_source_block wjc346cm
_cod_original_cell_volume 10230.3(14)
_cod_original_sg_symbol_H-M Pccn
_cod_original_formula_sum 'C20 H33 Mo6 N4 Ni1.50 O35 P4'
_cod_database_code 4332824

loop_
_symmetry_equiv_pos_as_xyz
'x, y, z'
'-x+1/2, -y+1/2, z'
'-x, y+1/2, -z+1/2'
'x+1/2, -y, -z+1/2'
'-x, -y, -z'
'x-1/2, y-1/2, -z'
'x, -y-1/2, z-1/2'
'-x-1/2, y, z-1/2'

loop_
_atom_site_label
_atom_site_type_symbol
_atom_site_fract_x
_atom_site_fract_y
_atom_site_fract_z
_atom_site_U_iso_or_equiv
_atom_site_adp_type
_atom_site_occupancy
_atom_site_symmetry_multiplicity
_atom_site_calc_flag
_atom_site_refinement_flags
Mo1 Mo 0.049522(16) 0.79899(3) 0.43920(2) 0.01532(11) Uani 1 1 d .
Mo2 Mo -0.066809(16) 0.10353(3) 0.37375(2) 0.01532(11) Uani 1 1 d .
Mo3 Mo 0.060182(16) 0.11225(3) 0.36951(2) 0.01663(12) Uani 1 1 d .
Mo4 Mo -0.110694(15) 0.96777(3) 0.40365(2) 0.01547(11) Uani 1 1 d .
Mo5 Mo 0.109926(16) 0.98124(3) 0.39677(2) 0.01640(11) Uani 1 1 d .
Mo6 Mo -0.044242(16) 0.79250(3) 0.44344(2) 0.01547(11) Uani 1 1 d .
Ni1 Ni 0.0000 0.0000 0.5000 0.01397(19) Uani 1 2 d S
Ni2 Ni -0.2500 0.7500 0.34202(4) 0.0179(2) Uani 1 2 d S
Ni3 Ni 0.2500 0.7500 0.33384(4) 0.0209(2) Uani 1 2 d S
P1 P -0.13134(5) 0.78076(9) 0.34321(6) 0.0183(3) Uani 1 1 d .
P2 P 0.13351(5) 0.79653(9) 0.33514(6) 0.0199(3) Uani 1 1 d .
P3 P -0.00855(6) 0.18598(10) 0.26103(7) 0.0238(3) Uani 1 1 d .
P4 P -0.00200(4) 0.93280(8) 0.33956(6) 0.0140(3) Uani 1 1 d .
O1 O -0.17663(14) 0.7299(3) 0.34061(18) 0.0237(8) Uani 1 1 d .
O2 O -0.09564(15) 0.7451(2) 0.38777(19) 0.0251(9) Uani 1 1 d .
O3 O -0.14261(14) 0.8728(2) 0.35515(18) 0.0218(8) Uani 1 1 d .
O4 O -0.10565(17) 0.7816(3) 0.2810(2) 0.0330(10) Uani 1 1 d .
O5 O 0.17809(14) 0.7443(3) 0.33203(19) 0.0260(9) Uani 1 1 d .
O6 O 0.09782(15) 0.7581(3) 0.37850(19) 0.0253(9) Uani 1 1 d .
O7 O 0.14546(14) 0.8876(2) 0.35083(19) 0.0233(8) Uani 1 1 d .
O8 O 0.10968(17) 0.7978(3) 0.2721(2) 0.0355(11) Uani 1 1 d .
O9 O -0.01828(19) 0.2776(3) 0.2550(2) 0.0413(12) Uani 1 1 d .
O10 O 0.03997(15) 0.1667(3) 0.29031(19) 0.0298(10) Uani 1 1 d .
O11 O -0.05207(15) 0.1471(3) 0.29228(18) 0.0273(9) Uani 1 1 d .
O12 O -0.00681(19) 0.1451(4) 0.1982(2) 0.0420(12) Uani 1 1 d .
O13 O -0.00272(12) 0.0271(2) 0.34587(18) 0.0166(7) Uani 1 1 d .
O14 O 0.04487(13) 0.8981(2) 0.36576(16) 0.0161(7) Uani 1 1 d .
O15 O -0.04545(13) 0.8941(2) 0.37189(16) 0.0158(7) Uani 1 1 d .
O16 O -0.00599(14) 0.9161(3) 0.27288(18) 0.0224(8) Uani 1 1 d .
O17 O 0.06335(15) 0.7341(3) 0.49395(19) 0.0263(9) Uani 1 1 d .
O18 O 0.10162(13) 0.8878(2) 0.45955(16) 0.0178(7) Uani 1 1 d .
O19 O 0.00175(11) 0.8742(2) 0.47645(17) 0.0156(7) Uani 1 1 d .
O20 O 0.00238(12) 0.7396(3) 0.39201(18) 0.0189(8) Uani 1 1 d .
O21 O -0.05891(13) 0.0311(2) 0.44399(16) 0.0158(7) Uani 1 1 d .
O22 O -0.00416(12) 0.1668(3) 0.40041(18) 0.0191(8) Uani 1 1 d .
O23 O -0.10369(14) 0.0230(2) 0.32862(17) 0.0201(8) Uani 1 1 d .
O24 O -0.10603(15) 0.1760(3) 0.3964(2) 0.0273(9) Uani 1 1 d .
O25 O 0.05746(13) 0.0388(2) 0.43956(16) 0.0162(7) Uani 1 1 d .
O26 O 0.09753(14) 0.0353(2) 0.32231(17) 0.0221(8) Uani 1 1 d .
O27 O 0.09848(15) 0.1875(3) 0.3905(2) 0.0278(9) Uani 1 1 d .
O28 O -0.09850(13) 0.8757(2) 0.46659(17) 0.0183(7) Uani 1 1 d .
O29 O -0.16218(15) 0.0061(3) 0.4319(2) 0.0282(9) Uani 1 1 d .
O30 O 0.16032(15) 0.0252(3) 0.4233(2) 0.0275(9) Uani 1 1 d .
O31 O -0.05133(15) 0.7256(3) 0.49905(18) 0.0258(9) Uani 1 1 d .
O32 O -0.24146(15) 0.8807(3) 0.34169(19) 0.0262(9) Uani 1 1 d .
O33 O 0.24663(17) 0.8827(3) 0.3367(2) 0.0380(11) Uani 1 1 d .
N1 N -0.2500 0.7500 0.2492(3) 0.0240(14) Uani 1 2 d S
N2 N -0.2500 0.7500 0.4363(3) 0.0255(15) Uani 1 2 d S
N3 N 0.2500 0.7500 0.2409(3) 0.0303(16) Uani 1 2 d S
N4 N 0.2500 0.7500 0.4284(3) 0.0307(16) Uani 1 2 d S
N5 N -0.2912(3) 0.9509(5) 0.4355(3) 0.0510(18) Uani 1 1 d .
N6 N -0.4016(4) 0.9977(6) 0.7109(4) 0.080(3) Uani 1 1 d .
C1 C -0.2226(3) 0.6988(6) 0.2185(3) 0.050(2) Uani 1 1 d .
H1A H -0.2031 0.6620 0.2388 0.060 Uiso 1 1 calc R
C2 C -0.2214(3) 0.6969(6) 0.1579(3) 0.054(2) Uani 1 1 d .
H2A H -0.2013 0.6597 0.1387 0.065 Uiso 1 1 calc R
C3 C -0.2500 0.7500 0.1256(4) 0.0279(18) Uani 1 2 d S
C4 C -0.2153(3) 0.7881(5) 0.4672(3) 0.0346(15) Uani 1 1 d .
H4A H -0.1908 0.8148 0.4468 0.041 Uiso 1 1 calc R
C5 C -0.2140(3) 0.7896(5) 0.5280(3) 0.0373(17) Uani 1 1 d .
H5A H -0.1892 0.8170 0.5474 0.045 Uiso 1 1 calc R
C6 C -0.2500 0.7500 0.5600(4) 0.0272(18) Uani 1 2 d S
C7 C 0.2164(3) 0.7107(6) 0.2102(3) 0.051(2) Uani 1 1 d .
H7A H 0.1923 0.6830 0.2305 0.061 Uiso 1 1 calc R
C8 C 0.2155(3) 0.7086(7) 0.1494(3) 0.057(3) Uani 1 1 d .
H8A H 0.1914 0.6791 0.1302 0.068 Uiso 1 1 calc R
C9 C 0.2500 0.7500 0.1173(4) 0.037(2) Uani 1 2 d S
C10 C 0.2129(3) 0.7793(6) 0.4589(3) 0.051(2) Uani 1 1 d .
H10A H 0.1865 0.8000 0.4385 0.061 Uiso 1 1 calc R
C11 C 0.2117(3) 0.7807(7) 0.5199(3) 0.056(3) Uani 1 1 d .
H11A H 0.1851 0.8022 0.5393 0.067 Uiso 1 1 calc R
C12 C 0.2500 0.7500 0.5511(4) 0.033(2) Uani 1 2 d S
C13 C -0.2736(3) 0.0032(6) 0.4764(5) 0.063(3) Uani 1 1 d .
H13A H -0.2455 0.0323 0.4680 0.075 Uiso 1 1 calc R
C14 C -0.2950(3) 0.0155(6) 0.5296(4) 0.052(2) Uani 1 1 d .
H14A H -0.2822 0.0533 0.5561 0.063 Uiso 1 1 calc R
C15 C -0.3367(3) 0.9704(4) 0.5437(3) 0.0367(15) Uani 1 1 d .
C16 C -0.3317(3) 0.9098(5) 0.4481(4) 0.048(2) Uani 1 1 d .
H16A H -0.3444 0.8744 0.4200 0.058 Uiso 1 1 calc R
C17 C -0.3552(3) 0.9174(5) 0.5006(4) 0.0463(19) Uani 1 1 d .
H17A H -0.3833 0.8875 0.5076 0.056 Uiso 1 1 calc R
C18 C -0.3609(3) 0.9783(5) 0.6013(3) 0.0409(17) Uani 1 1 d .
C19 C -0.3622(3) 0.0559(6) 0.6303(3) 0.051(2) Uani 1 1 d .
H19A H -0.3488 0.1025 0.6129 0.061 Uiso 1 1 calc R
C20 C -0.3836(4) 0.0616(7) 0.6845(4) 0.063(3) Uani 1 1 d .
H20A H -0.3852 0.1130 0.7027 0.076 Uiso 1 1 calc R
C21 C -0.4025(6) 0.9179(8) 0.6841(6) 0.115(6) Uani 1 1 d .
H21A H -0.4161 0.8724 0.7027 0.138 Uiso 1 1 calc R
C22 C -0.3817(4) 0.9113(6) 0.6280(4) 0.072(3) Uani 1 1 d .
H22A H -0.3821 0.8606 0.6088 0.086 Uiso 1 1 calc R
OW1 O -0.4346(2) 0.0046(5) 0.3080(3) 0.0631(18) Uani 1 1 d .

loop_
_atom_site_aniso_label
_atom_site_aniso_U_11
_atom_site_aniso_U_22
_atom_site_aniso_U_33
_atom_site_aniso_U_23
_atom_site_aniso_U_13
_atom_site_aniso_U_12
Mo1 0.0146(2) 0.0153(2) 0.0160(2) -0.00130(15) -0.00021(15) 0.00138(15)
Mo2 0.0147(2) 0.0151(2) 0.0161(2) 0.00117(16) -0.00181(15) 0.00047(15)
Mo3 0.0155(2) 0.0176(2) 0.0168(2) 0.00235(16) 0.00037(16) -0.00168(16)
Mo4 0.0127(2) 0.0173(2) 0.0164(2) -0.00041(16) -0.00116(15) -0.00131(15)
Mo5 0.0134(2) 0.0187(2) 0.0170(2) -0.00073(16) 0.00100(15) 0.00001(16)
Mo6 0.0147(2) 0.0157(2) 0.0160(2) -0.00066(16) -0.00123(15) -0.00196(15)
Ni1 0.0140(4) 0.0140(4) 0.0140(4) -0.0008(3) -0.0008(3) -0.0002(3)
Ni2 0.0177(5) 0.0234(5) 0.0126(4) 0.000 0.000 -0.0056(4)
Ni3 0.0165(5) 0.0297(5) 0.0165(5) 0.000 0.000 0.0048(4)
P1 0.0161(6) 0.0212(6) 0.0178(7) -0.0014(5) -0.0019(5) -0.0046(5)
P2 0.0145(6) 0.0262(7) 0.0189(7) -0.0042(5) 0.0005(5) 0.0038(5)
P3 0.0276(7) 0.0230(7) 0.0207(7) 0.0089(6) -0.0014(6) -0.0020(6)
P4 0.0150(6) 0.0144(6) 0.0127(6) -0.0003(5) 0.0000(4) 0.0008(4)
O1 0.0186(19) 0.025(2) 0.028(2) -0.0011(17) -0.0036(16) -0.0073(15)
O2 0.023(2) 0.0207(19) 0.032(2) 0.0004(17) -0.0107(17) -0.0046(16)
O3 0.0192(19) 0.0193(18) 0.027(2) -0.0016(16) -0.0041(16) -0.0028(15)
O4 0.035(2) 0.039(3) 0.025(2) -0.0008(19) 0.0088(19) -0.001(2)
O5 0.0181(19) 0.031(2) 0.028(2) -0.0065(17) 0.0033(16) 0.0071(16)
O6 0.022(2) 0.022(2) 0.031(2) -0.0019(17) 0.0080(17) 0.0033(16)
O7 0.0178(18) 0.025(2) 0.027(2) -0.0034(16) 0.0053(16) 0.0036(15)
O8 0.031(2) 0.051(3) 0.024(2) -0.002(2) -0.0070(18) -0.004(2)
O9 0.038(3) 0.026(2) 0.059(3) 0.014(2) -0.003(2) -0.005(2)
O10 0.026(2) 0.039(2) 0.024(2) 0.0133(19) -0.0007(17) -0.0029(18)
O11 0.027(2) 0.033(2) 0.022(2) 0.0118(17) -0.0035(17) -0.0026(17)
O12 0.059(3) 0.046(3) 0.021(2) 0.008(2) -0.003(2) -0.002(2)
O13 0.0164(18) 0.0144(17) 0.0190(19) -0.0002(14) 0.0012(13) -0.0003(13)
O14 0.0149(17) 0.0168(17) 0.0168(18) 0.0021(14) -0.0013(13) 0.0013(13)
O15 0.0142(17) 0.0160(17) 0.0172(18) 0.0009(14) -0.0016(13) -0.0007(13)
O16 0.031(2) 0.023(2) 0.0132(18) -0.0023(15) -0.0016(15) 0.0032(16)
O17 0.029(2) 0.023(2) 0.027(2) 0.0037(17) -0.0059(17) 0.0020(16)
O18 0.0181(18) 0.0193(18) 0.0161(18) -0.0002(14) -0.0024(14) 0.0015(14)
O19 0.0120(17) 0.0172(17) 0.0175(18) -0.0033(15) 0.0002(12) 0.0003(12)
O20 0.0187(19) 0.022(2) 0.0159(19) -0.0038(15) -0.0013(13) -0.0010(14)
O21 0.0160(17) 0.0156(17) 0.0158(17) -0.0012(13) -0.0014(14) -0.0009(13)
O22 0.0174(19) 0.0188(19) 0.021(2) -0.0023(15) -0.0013(14) -0.0011(14)
O23 0.0227(19) 0.0212(18) 0.0163(18) 0.0010(15) -0.0039(15) -0.0040(15)
O24 0.025(2) 0.023(2) 0.034(2) -0.0021(18) -0.0039(17) 0.0055(16)
O25 0.0169(17) 0.0178(17) 0.0138(17) 0.0017(14) 0.0017(13) 0.0008(14)
O26 0.0228(19) 0.025(2) 0.0183(19) 0.0017(16) 0.0028(15) 0.0015(16)
O27 0.024(2) 0.026(2) 0.034(2) 0.0004(18) -0.0004(18) -0.0059(17)
O28 0.0167(17) 0.0198(18) 0.0184(18) 0.0010(14) 0.0008(14) -0.0009(14)
O29 0.0185(19) 0.034(2) 0.033(2) -0.0017(19) 0.0049(17) 0.0001(17)
O30 0.0176(19) 0.033(2) 0.032(2) -0.0009(19) -0.0033(17) -0.0052(16)
O31 0.028(2) 0.025(2) 0.024(2) 0.0026(17) 0.0008(17) -0.0038(16)
O32 0.024(2) 0.029(2) 0.025(2) -0.0003(17) 0.0020(17) -0.0039(17)
O33 0.029(2) 0.034(2) 0.051(3) -0.004(2) -0.003(2) 0.0036(19)
N1 0.026(3) 0.032(4) 0.015(3) 0.000 0.000 0.001(3)
N2 0.025(3) 0.038(4) 0.014(3) 0.000 0.000 -0.010(3)
N3 0.021(3) 0.049(5) 0.021(4) 0.000 0.000 0.000(3)
N4 0.026(4) 0.046(4) 0.020(4) 0.000 0.000 0.009(3)
N5 0.055(4) 0.054(4) 0.044(4) -0.013(3) 0.025(3) -0.005(3)
N6 0.122(8) 0.077(6) 0.040(4) 0.004(4) 0.031(5) 0.025(6)
C1 0.065(5) 0.066(5) 0.018(3) 0.003(3) -0.001(3) 0.033(4)
C2 0.072(6) 0.072(6) 0.018(3) -0.004(3) -0.001(3) 0.043(5)
C3 0.031(4) 0.040(5) 0.013(4) 0.000 0.000 0.009(4)
C4 0.039(4) 0.049(4) 0.016(3) 0.000(3) 0.004(2) -0.021(3)
C5 0.038(4) 0.056(4) 0.018(3) -0.001(3) -0.001(3) -0.023(3)
C6 0.032(4) 0.036(5) 0.014(4) 0.000 0.000 -0.007(4)
C7 0.034(4) 0.097(7) 0.021(3) -0.001(4) 0.005(3) -0.026(4)
C8 0.041(4) 0.106(8) 0.023(3) -0.008(4) 0.000(3) -0.035(5)
C9 0.024(4) 0.070(7) 0.017(4) 0.000 0.000 -0.008(4)
C10 0.039(4) 0.098(7) 0.017(3) -0.005(4) -0.005(3) 0.030(4)
C11 0.038(4) 0.109(8) 0.021(3) -0.009(4) -0.001(3) 0.032(5)
C12 0.025(4) 0.060(6) 0.015(4) 0.000 0.000 0.010(4)
C13 0.049(5) 0.071(6) 0.068(6) -0.031(5) 0.034(5) -0.026(4)
C14 0.040(4) 0.064(5) 0.052(5) -0.028(4) 0.014(4) -0.015(4)
C15 0.042(4) 0.037(4) 0.032(4) -0.009(3) 0.013(3) -0.002(3)
C16 0.049(4) 0.052(5) 0.042(4) -0.025(4) 0.011(3) -0.011(4)
C17 0.049(4) 0.042(4) 0.048(5) -0.016(4) 0.017(4) -0.017(3)
C18 0.054(5) 0.042(4) 0.027(3) -0.002(3) 0.011(3) -0.001(3)
C19 0.067(6) 0.053(5) 0.033(4) -0.011(4) 0.011(4) -0.002(4)
C20 0.080(7) 0.069(6) 0.041(5) -0.019(4) 0.014(4) 0.007(5)
C21 0.202(16) 0.071(8) 0.073(8) 0.017(6) 0.076(10) 0.022(9)
C22 0.117(9) 0.044(5) 0.055(6) 0.003(4) 0.042(6) 0.001(5)
OW1 0.064(4) 0.092(5) 0.033(3) 0.015(3) -0.016(3) -0.029(4)

loop_
_atom_type_symbol
_atom_type_description
_atom_type_scat_dispersion_real
_atom_type_scat_dispersion_imag
_atom_type_scat_source
C C 0.0033 0.0016 'International Tables Vol C Tables 4.2.6.8 and 6.1.1.4'
H H 0.0000 0.0000 'International Tables Vol C Tables 4.2.6.8 and 6.1.1.4'
N N 0.0061 0.0033 'International Tables Vol C Tables 4.2.6.8 and 6.1.1.4'
O O 0.0106 0.0060 'International Tables Vol C Tables 4.2.6.8 and 6.1.1.4'
P P 0.1023 0.0942 'International Tables Vol C Tables 4.2.6.8 and 6.1.1.4'
Ni Ni 0.3393 1.1124 'International Tables Vol C Tables 4.2.6.8 and 6.1.1.4'
Mo Mo -1.6832 0.6857 'International Tables Vol C Tables 4.2.6.8 and 6.1.1.4'

loop_
_geom_angle_atom_site_label_1
_geom_angle_atom_site_label_2
_geom_angle_atom_site_label_3
_geom_angle
_geom_angle_site_symmetry_1
_geom_angle_site_symmetry_3
O17 Mo1 O20 104.94(19) . .
O17 Mo1 O19 102.49(19) . .
O20 Mo1 O19 95.16(15) . .
O17 Mo1 O6 98.83(19) . .
O20 Mo1 O6 84.61(17) . .
O19 Mo1 O6 157.97(17) . .
O17 Mo1 O18 96.07(18) . .
O20 Mo1 O18 157.86(16) . .
O19 Mo1 O18 86.92(15) . .
O6 Mo1 O18 85.34(16) . .
O17 Mo1 O14 169.31(17) . .
O20 Mo1 O14 84.46(16) . .
O19 Mo1 O14 81.36(15) . .
O6 Mo1 O14 76.68(15) . .
O18 Mo1 O14 74.04(14) . .
O17 Mo1 Mo6 100.12(15) . .
O20 Mo1 Mo6 47.93(11) . .
O19 Mo1 Mo6 48.96(10) . .
O6 Mo1 Mo6 131.99(13) . .
O18 Mo1 Mo6 135.26(10) . .
O14 Mo1 Mo6 89.95(9) . .
O24 Mo2 O23 106.72(19) . .
O24 Mo2 O21 103.45(19) . .
O23 Mo2 O21 95.19(15) . .
O24 Mo2 O11 99.8(2) . .
O23 Mo2 O11 81.57(17) . .
O21 Mo2 O11 156.43(16) . .
O24 Mo2 O22 96.18(18) . .
O23 Mo2 O22 155.45(16) . .
O21 Mo2 O22 87.82(15) . .
O11 Mo2 O22 85.98(16) . .
O24 Mo2 O13 168.13(18) . .
O23 Mo2 O13 84.24(15) . .
O21 Mo2 O13 79.58(15) . .
O11 Mo2 O13 76.87(16) . .
O22 Mo2 O13 72.33(14) . .
O24 Mo2 Mo4 101.76(15) . 1_545
O23 Mo2 Mo4 47.91(11) . 1_545
O21 Mo2 Mo4 49.17(10) . 1_545
O11 Mo2 Mo4 128.87(13) . 1_545
O22 Mo2 Mo4 136.06(11) . 1_545
O13 Mo2 Mo4 88.94(9) . 1_545
O27 Mo3 O26 106.45(19) . .
O27 Mo3 O25 103.07(19) . .
O26 Mo3 O25 94.80(16) . .
O27 Mo3 O10 96.4(2) . .
O26 Mo3 O10 86.15(18) . .
O25 Mo3 O10 159.35(16) . .
O27 Mo3 O22 97.88(19) . .
O26 Mo3 O22 154.45(16) . .
O25 Mo3 O22 87.05(16) . .
O10 Mo3 O22 83.47(17) . .
O27 Mo3 O13 169.35(18) . .
O26 Mo3 O13 83.76(15) . .
O25 Mo3 O13 78.59(15) . .
O10 Mo3 O13 81.02(16) . .
O22 Mo3 O13 71.61(14) . .
O27 Mo3 Mo5 100.66(15) . 1_545
O26 Mo3 Mo5 47.89(12) . 1_545
O25 Mo3 Mo5 49.00(10) . 1_545
O10 Mo3 Mo5 133.80(13) . 1_545
O22 Mo3 Mo5 135.06(12) . 1_545
O13 Mo3 Mo5 88.39(9) . 1_545
O29 Mo4 O23 104.7(2) 1_565 1_565
O29 Mo4 O21 104.23(19) 1_565 1_565
O23 Mo4 O21 95.70(15) 1_565 1_565
O29 Mo4 O3 96.52(19) 1_565 .
O23 Mo4 O3 85.02(16) 1_565 .
O21 Mo4 O3 158.28(15) 1_565 .
O29 Mo4 O28 97.78(19) 1_565 .
O23 Mo4 O28 156.24(16) 1_565 .
O21 Mo4 O28 86.05(15) 1_565 .
O3 Mo4 O28 84.85(15) . .
O29 Mo4 O15 169.90(18) 1_565 .
O23 Mo4 O15 83.14(15) 1_565 .
O21 Mo4 O15 80.94(14) 1_565 .
O3 Mo4 O15 77.58(14) . .
O28 Mo4 O15 73.71(14) . .
O29 Mo4 Mo2 100.79(15) 1_565 1_565
O23 Mo4 Mo2 48.20(11) 1_565 1_565
O21 Mo4 Mo2 49.41(11) 1_565 1_565
O3 Mo4 Mo2 132.79(12) . 1_565
O28 Mo4 Mo2 134.68(10) . 1_565
O15 Mo4 Mo2 89.17(9) . 1_565
O30 Mo5 O26 105.8(2) 1_565 1_565
O30 Mo5 O25 103.58(19) 1_565 1_565
O26 Mo5 O25 95.16(16) 1_565 1_565
O30 Mo5 O7 95.41(19) 1_565 .
O26 Mo5 O7 88.28(17) 1_565 .
O25 Mo5 O7 158.93(16) 1_565 .
O30 Mo5 O18 98.64(18) 1_565 .
O26 Mo5 O18 154.65(16) 1_565 .
O25 Mo5 O18 85.45(15) 1_565 .
O7 Mo5 O18 82.71(16) . .
O30 Mo5 O14 170.15(18) 1_565 .
O26 Mo5 O14 81.83(15) 1_565 .
O25 Mo5 O14 81.56(14) 1_565 .
O7 Mo5 O14 78.36(14) . .
O18 Mo5 O14 73.17(13) . .
O30 Mo5 Mo3 100.56(15) 1_565 1_565
O26 Mo5 Mo3 48.01(12) 1_565 1_565
O25 Mo5 Mo3 49.25(10) 1_565 1_565
O7 Mo5 Mo3 136.03(12) . 1_565
O18 Mo5 Mo3 133.76(10) . 1_565
O14 Mo5 Mo3 89.18(9) . 1_565
O31 Mo6 O20 104.57(19) . .
O31 Mo6 O19 102.51(19) . .
O20 Mo6 O19 95.37(15) . .
O31 Mo6 O2 98.39(19) . .
O20 Mo6 O2 85.69(17) . .
O19 Mo6 O2 158.05(16) . .
O31 Mo6 O28 97.98(18) . .
O20 Mo6 O28 156.34(16) . .
O19 Mo6 O28 86.51(14) . .
O2 Mo6 O28 84.04(16) . .
O31 Mo6 O15 171.08(17) . .
O20 Mo6 O15 84.00(16) . .
O19 Mo6 O15 78.78(15) . .
O2 Mo6 O15 79.54(15) . .
O28 Mo6 O15 73.21(14) . .
O31 Mo6 Mo1 99.85(15) . .
O20 Mo6 Mo1 48.01(11) . .
O19 Mo6 Mo1 49.11(10) . .
O2 Mo6 Mo1 133.16(13) . .
O28 Mo6 Mo1 134.74(10) . .
O15 Mo6 Mo1 87.69(9) . .
O19 Ni1 O19 180.0 5_566 1_545
O19 Ni1 O21 84.71(14) 5_566 .
O19 Ni1 O21 95.29(14) 1_545 .
O19 Ni1 O21 95.29(14) 5_566 5_556
O19 Ni1 O21 84.71(14) 1_545 5_556
O21 Ni1 O21 180.00(16) . 5_556
O19 Ni1 O25 95.66(14) 5_566 5_556
O19 Ni1 O25 84.34(14) 1_545 5_556
O21 Ni1 O25 83.54(15) . 5_556
O21 Ni1 O25 96.46(15) 5_556 5_556
O19 Ni1 O25 84.34(14) 5_566 .
O19 Ni1 O25 95.66(14) 1_545 .
O21 Ni1 O25 96.46(15) . .
O21 Ni1 O25 83.54(15) 5_556 .
O25 Ni1 O25 180.00(13) 5_556 .
O1 Ni2 O1 178.2(2) 2_465 .
O1 Ni2 N1 89.11(12) 2_465 .
O1 Ni2 N1 89.11(12) . .
O1 Ni2 O32 87.35(16) 2_465 .
O1 Ni2 O32 92.64(16) . .
N1 Ni2 O32 89.80(12) . .
O1 Ni2 O32 92.64(16) 2_465 2_465
O1 Ni2 O32 87.35(16) . 2_465
N1 Ni2 O32 89.80(12) . 2_465
O32 Ni2 O32 179.6(2) . 2_465
O1 Ni2 N2 90.89(12) 2_465 .
O1 Ni2 N2 90.89(12) . .
N1 Ni2 N2 180.000(1) . .
O32 Ni2 N2 90.20(12) . .
O32 Ni2 N2 90.20(12) 2_465 .
O5 Ni3 O5 177.6(3) . 2_565
O5 Ni3 N3 88.81(13) . .
O5 Ni3 N3 88.81(13) 2_565 .
O5 Ni3 O33 90.17(18) . .
O5 Ni3 O33 89.90(18) 2_565 .
N3 Ni3 O33 91.75(15) . .
O5 Ni3 O33 89.90(18) . 2_565
O5 Ni3 O33 90.17(18) 2_565 2_565
N3 Ni3 O33 91.75(15) . 2_565
O33 Ni3 O33 176.5(3) . 2_565
O5 Ni3 N4 91.19(13) . .
O5 Ni3 N4 91.19(13) 2_565 .
N3 Ni3 N4 180.000(1) . .
O33 Ni3 N4 88.25(15) . .
O33 Ni3 N4 88.25(15) 2_565 .
O1 P1 O2 111.2(2) . .
O1 P1 O3 111.3(2) . .
O2 P1 O3 112.1(2) . .
O1 P1 O4 110.2(3) . .
O2 P1 O4 107.8(3) . .
O3 P1 O4 103.9(2) . .
O5 P2 O6 109.7(2) . .
O5 P2 O7 111.6(2) . .
O6 P2 O7 111.9(2) . .
O5 P2 O8 108.0(3) . .
O6 P2 O8 108.8(3) . .
O7 P2 O8 106.7(3) . .
O9 P3 O10 113.3(3) . .
O9 P3 O11 107.6(3) . .
O10 P3 O11 113.8(2) . .
O9 P3 O12 109.4(3) . .
O10 P3 O12 106.5(3) . .
O11 P3 O12 105.9(3) . .
O13 P4 O14 109.7(2) 1_565 .
O13 P4 O15 110.4(2) 1_565 .
O14 P4 O15 109.1(2) . .
O13 P4 O16 105.3(2) 1_565 .
O14 P4 O16 112.3(2) . .
O15 P4 O16 110.0(2) . .
P1 O1 Ni2 137.7(3) . .
P1 O2 Mo6 135.9(2) . .
P1 O3 Mo4 135.7(2) . .
P2 O5 Ni3 142.9(3) . .
P2 O6 Mo1 137.2(3) . .
P2 O7 Mo5 134.6(2) . .
P3 O10 Mo3 134.3(3) . .
P3 O11 Mo2 136.5(3) . .
P4 O13 Mo2 125.6(2) 1_545 .
P4 O13 Mo3 127.7(2) 1_545 .
Mo2 O13 Mo3 101.88(15) . .
P4 O14 Mo1 125.4(2) . .
P4 O14 Mo5 123.8(2) . .
Mo1 O14 Mo5 97.69(13) . .
P4 O15 Mo4 123.9(2) . .
P4 O15 Mo6 127.8(2) . .
Mo4 O15 Mo6 99.05(14) . .
Mo1 O18 Mo5 114.79(17) . .
Mo6 O19 Mo1 81.93(15) . .
Mo6 O19 Ni1 136.47(17) . 1_565
Mo1 O19 Ni1 135.66(18) . 1_565
Mo6 O20 Mo1 84.06(16) . .
Mo4 O21 Mo2 81.42(14) 1_545 .
Mo4 O21 Ni1 135.15(19) 1_545 .
Mo2 O21 Ni1 134.63(18) . .
Mo2 O22 Mo3 113.51(18) . .
Mo4 O23 Mo2 83.89(15) 1_545 .
Mo5 O25 Mo3 81.75(13) 1_545 .
Mo5 O25 Ni1 134.96(18) 1_545 .
Mo3 O25 Ni1 134.47(18) . .
Mo5 O26 Mo3 84.10(16) 1_545 .
Mo6 O28 Mo4 113.61(17) . .
C1 N1 C1 116.0(8) 2_465 .
C1 N1 Ni2 122.0(4) 2_465 .
C1 N1 Ni2 122.0(4) . .
C4 N2 C4 116.6(7) 2_465 .
C4 N2 Ni2 121.7(4) 2_465 .
C4 N2 Ni2 121.7(4) . .
C7 N3 C7 116.3(8) . 2_565
C7 N3 Ni3 121.9(4) . .
C7 N3 Ni3 121.9(4) 2_565 .
C10 N4 C10 116.8(8) . 2_565
C10 N4 Ni3 121.6(4) . .
C10 N4 Ni3 121.6(4) 2_565 .
C16 N5 C13 117.8(7) . 1_565
C20 N6 C21 121.7(8) 1_565 .
N1 C1 C2 123.9(7) . .
C3 C2 C1 120.3(7) . .
C2 C3 C2 115.6(8) . 2_465
C2 C3 C6 122.2(4) . 7_575
C2 C3 C6 122.2(4) 2_465 7_575
N2 C4 C5 123.5(6) . .
C4 C5 C6 119.8(6) . .
C5 C6 C5 116.8(8) 2_465 .
C5 C6 C3 121.6(4) 2_465 7_576
C5 C6 C3 121.6(4) . 7_576
N3 C7 C8 123.5(7) . .
C9 C8 C7 120.4(7) . .
C8 C9 C8 115.8(9) 2_565 .
C8 C9 C12 122.1(4) 2_565 7_575
C8 C9 C12 122.1(4) . 7_575
N4 C10 C11 123.2(7) . .
C12 C11 C10 119.7(7) . .
C11 C12 C11 117.4(9) . 2_565
C11 C12 C9 121.3(4) . 7_576
C11 C12 C9 121.3(4) 2_565 7_576
N5 C13 C14 123.2(8) 1_545 .
C13 C14 C15 119.1(7) . 1_545
C17 C15 C14 117.3(6) . 1_565
C17 C15 C18 120.7(7) . .
C14 C15 C18 122.1(7) 1_565 .
N5 C16 C17 123.0(7) . .
C16 C17 C15 119.6(7) . .
C22 C18 C19 118.6(7) . 1_565
C22 C18 C15 121.1(7) . .
C19 C18 C15 120.2(7) 1_565 .
C20 C19 C18 119.4(9) . 1_545
N6 C20 C19 122.2(9) 1_545 .
C22 C21 N6 116.9(10) . .
C18 C22 C21 121.2(10) . .

loop_
_geom_bond_atom_site_label_1
_geom_bond_atom_site_label_2
_geom_bond_distance
_geom_bond_site_symmetry_2
Mo1 O17 1.676(4) .
Mo1 O20 1.947(4) .
Mo1 O19 1.989(4) .
Mo1 O6 2.037(4) .
Mo1 O18 2.089(4) .
Mo1 O14 2.322(4) .
Mo1 Mo6 2.6054(7) .
Mo2 O24 1.680(4) .
Mo2 O23 1.949(4) .
Mo2 O21 1.997(4) .
Mo2 O11 2.030(4) .
Mo2 O22 2.106(4) .
Mo2 O13 2.256(3) .
Mo2 Mo4 2.6000(6) 1_545
Mo3 O27 1.685(4) .
Mo3 O26 1.944(4) .
Mo3 O25 1.992(4) .
Mo3 O10 2.086(4) .
Mo3 O22 2.112(4) .
Mo3 O13 2.287(4) .
Mo3 Mo5 2.6024(7) 1_545
Mo4 O29 1.686(4) 1_565
Mo4 O23 1.941(4) 1_565
Mo4 O21 1.990(4) 1_565
Mo4 O3 2.089(4) .
Mo4 O28 2.095(4) .
Mo4 O15 2.285(4) .
Mo4 Mo2 2.6000(6) 1_565
Mo5 O30 1.681(4) 1_565
Mo5 O26 1.941(4) 1_565
Mo5 O25 1.984(4) 1_565
Mo5 O7 2.088(4) .
Mo5 O18 2.094(4) .
Mo5 O14 2.358(4) .
Mo5 Mo3 2.6024(7) 1_565
Mo6 O31 1.678(4) .
Mo6 O20 1.944(4) .
Mo6 O19 1.985(4) .
Mo6 O2 2.058(4) .
Mo6 O28 2.086(4) .
Mo6 O15 2.315(4) .
Ni1 O19 2.103(4) 5_566
Ni1 O19 2.103(4) 1_545
Ni1 O21 2.135(4) .
Ni1 O21 2.135(4) 5_556
Ni1 O25 2.199(4) 5_556
Ni1 O25 2.199(4) .
Ni2 O1 2.062(4) 2_465
Ni2 O1 2.062(4) .
Ni2 N1 2.117(7) .
Ni2 O32 2.125(4) .
Ni2 O32 2.125(4) 2_465
Ni2 N2 2.151(7) .
Ni3 O5 1.998(4) .
Ni3 O5 1.998(4) 2_565
Ni3 N3 2.121(7) .
Ni3 O33 2.148(5) .
Ni3 O33 2.148(5) 2_565
Ni3 N4 2.158(7) .
P1 O1 1.502(4) .
P1 O2 1.532(4) .
P1 O3 1.544(4) .
P1 O4 1.588(5) .
P2 O5 1.499(4) .
P2 O6 1.531(4) .
P2 O7 1.551(4) .
P2 O8 1.584(5) .
P3 O9 1.510(5) .
P3 O10 1.535(4) .
P3 O11 1.536(4) .
P3 O12 1.580(6) .
P4 O13 1.531(4) 1_565
P4 O14 1.537(4) .
P4 O15 1.546(4) .
P4 O16 1.549(4) .
O13 P4 1.531(4) 1_545
O19 Ni1 2.103(4) 1_565
O21 Mo4 1.990(4) 1_545
O23 Mo4 1.941(4) 1_545
O25 Mo5 1.984(4) 1_545
O26 Mo5 1.941(4) 1_545
O29 Mo4 1.686(4) 1_545
O30 Mo5 1.681(4) 1_545
N1 C1 1.324(8) 2_465
N1 C1 1.324(8) .
N2 C4 1.342(7) 2_465
N2 C4 1.342(7) .
N3 C7 1.327(8) .
N3 C7 1.327(8) 2_565
N4 C10 1.330(8) .
N4 C10 1.330(8) 2_565
N5 C16 1.337(10) .
N5 C13 1.350(11) 1_565
N6 C20 1.297(13) 1_565
N6 C21 1.428(16) .
C1 C2 1.384(10) .
C2 C3 1.381(9) .
C3 C2 1.381(9) 2_465
C3 C6 1.496(11) 7_575
C4 C5 1.389(9) .
C5 C6 1.392(8) .
C6 C5 1.392(8) 2_465
C6 C3 1.496(11) 7_576
C7 C8 1.388(10) .
C8 C9 1.379(9) .
C9 C8 1.379(9) 2_565
C9 C12 1.509(12) 7_575
C10 C11 1.391(10) .
C11 C12 1.372(9) .
C12 C11 1.372(9) 2_565
C12 C9 1.509(12) 7_576
C13 N5 1.350(11) 1_545
C13 C14 1.365(12) .
C14 C15 1.405(10) 1_545
C15 C17 1.401(10) .
C15 C14 1.405(10) 1_565
C15 C18 1.482(9) .
C16 C17 1.368(10) .
C18 C22 1.371(11) .
C18 C19 1.418(11) 1_565
C19 C20 1.373(11) .
C19 C18 1.418(11) 1_545
C20 N6 1.297(13) 1_545
C21 C22 1.406(14) .
